data_7103663
loop_
_publ_author_name
'Puerta, David T.'
'Cohen, Seth M.'

_publ_section_title
;
 Synthesis and structure of the hexameric, dodecanuclear metallamacrocycle
 [(5-methyl-3-phenylpyrazole)2Zn2(OCH2CH2S)]6
;
_journal_coden_ASTM CHCOFS
_journal_issue 11
_journal_name_full
;
 Chemical Communications (Cambridge, United Kingdom)
;
_journal_page_first 1278
_journal_page_last 1279
_journal_paper_doi 10.1039/b300453h
_journal_year 2003
_chemical_formula_moiety '[Zn6(5,3-mppz)6(b-me)]2'
_chemical_formula_sum 'C132 H132 N24 O6 S6 Zn12'
_chemical_formula_weight 3127.42
_chemical_name_systematic
;
[(5,3-methylphenylpyrazole)2Zn2(OCH2CH2S)]6
;
_space_group_IT_number 148
_symmetry_cell_setting rhombohedral
_symmetry_space_group_name_Hall '-R 3'
_symmetry_space_group_name_H-M 'R -3 :H'
_atom_sites_solution_hydrogens geom
_atom_sites_solution_primary direct
_atom_sites_solution_secondary difmap
_audit_creation_method SHELXL-97
_cell_angle_alpha 90.00
_cell_angle_beta 90.00
_cell_angle_gamma 120.00
_cell_formula_units_Z 3
_cell_length_a 29.6563(18)
_cell_length_b 29.6563(18)
_cell_length_c 19.187(3)
_cell_measurement_temperature 100(2)
_cell_volume 14614(2)
_computing_cell_refinement 'Bruker SMART'
_computing_data_collection 'Bruker SMART'
_computing_data_reduction 'Bruker SAINT'
_computing_molecular_graphics 'Bruker SHELXTL'
_computing_publication_material 'Bruker SHELXTL'
_computing_structure_refinement 'SHELXL-97 (Sheldrick, 1997)'
_computing_structure_solution 'SHELXS-97 (Sheldrick, 1990)'
_diffrn_ambient_temperature 100(2)
_diffrn_measured_fraction_theta_full 0.706
_diffrn_measured_fraction_theta_max 0.706
_diffrn_measurement_device_type 'CCD area detector'
_diffrn_measurement_method 'phi and omega scans'
_diffrn_radiation_monochromator graphite
_diffrn_radiation_source 'fine-focus sealed tube'
_diffrn_radiation_type MoK\a
_diffrn_radiation_wavelength 0.71073
_diffrn_reflns_av_R_equivalents 0.0518
_diffrn_reflns_av_sigmaI/netI 0.1274
_diffrn_reflns_limit_h_max 38
_diffrn_reflns_limit_h_min -37
_diffrn_reflns_limit_k_max 37
_diffrn_reflns_limit_k_min -38
_diffrn_reflns_limit_l_max 24
_diffrn_reflns_limit_l_min -24
_diffrn_reflns_number 24253
_diffrn_reflns_theta_full 27.54
_diffrn_reflns_theta_max 27.54
_diffrn_reflns_theta_min 1.32
_exptl_absorpt_coefficient_mu 1.556
_exptl_crystal_colour colorless
_exptl_crystal_density_diffrn 1.066
_exptl_crystal_density_method 'not measured'
_exptl_crystal_description cube
_exptl_crystal_F_000 4788
_exptl_crystal_size_max 0.25
_exptl_crystal_size_mid 0.20
_exptl_crystal_size_min 0.15
_refine_diff_density_max 0.666
_refine_diff_density_min -0.454
_refine_diff_density_rms 0.115
_refine_ls_extinction_method none
_refine_ls_goodness_of_fit_ref 1.009
_refine_ls_hydrogen_treatment mixed
_refine_ls_matrix_type full
_refine_ls_number_parameters 273
_refine_ls_number_reflns 5294
_refine_ls_number_restraints 0
_refine_ls_restrained_S_all 1.009
_refine_ls_R_factor_all 0.0916
_refine_ls_R_factor_gt 0.0634
_refine_ls_shift/su_max 25.056
_refine_ls_shift/su_mean 0.116
_refine_ls_structure_factor_coef Fsqd
_refine_ls_weighting_details 'calc w=1/[\s^2^(Fo^2^)+(0.0907P)^2^+0.0000P] where P=(Fo^2^+2Fc^2^)/3'
_refine_ls_weighting_scheme calc
_refine_ls_wR_factor_gt 0.1949
_refine_ls_wR_factor_ref 0.2001
_reflns_number_gt 3177
_reflns_number_total 5294
_reflns_threshold_expression >2sigma(I)
_cod_data_source_file b300453h.txt
_cod_data_source_block finalring
_cod_original_sg_symbol_H-M R-3
_cod_database_code 7103663

loop_
_symmetry_equiv_pos_as_xyz
'x, y, z'
'-y, x-y, z'
'-x+y, -x, z'
'x+2/3, y+1/3, z+1/3'
'-y+2/3, x-y+1/3, z+1/3'
'-x+y+2/3, -x+1/3, z+1/3'
'x+1/3, y+2/3, z+2/3'
'-y+1/3, x-y+2/3, z+2/3'
'-x+y+1/3, -x+2/3, z+2/3'
'-x, -y, -z'
'y, -x+y, -z'
'x-y, x, -z'
'-x+2/3, -y+1/3, -z+1/3'
'y+2/3, -x+y+1/3, -z+1/3'
'x-y+2/3, x+1/3, -z+1/3'
'-x+1/3, -y+2/3, -z+2/3'
'y+1/3, -x+y+2/3, -z+2/3'
'x-y+1/3, x+2/3, -z+2/3'

loop_
_atom_site_label
_atom_site_type_symbol
_atom_site_fract_x
_atom_site_fract_y
_atom_site_fract_z
_atom_site_U_iso_or_equiv
_atom_site_adp_type
_atom_site_occupancy
_atom_site_symmetry_multiplicity
_atom_site_calc_flag
_atom_site_refinement_flags
_atom_site_disorder_assembly
_atom_site_disorder_group
Zn2 Zn 0.11776(2) 0.46100(2) 0.19670(3) 0.0329(2) Uani 1 1 d . . .
Zn1 Zn 0.21057(3) 0.43307(3) 0.17526(3) 0.0365(2) Uani 1 1 d . . .
S1 S 0.15527(6) 0.44484(6) 0.10058(8) 0.0438(4) Uani 1 1 d . . .
N2 N 0.14673(18) 0.44557(18) 0.2798(2) 0.0341(9) Uani 1 1 d . . .
N1 N 0.18154(18) 0.42849(19) 0.2705(2) 0.0379(10) Uani 1 1 d . . .
C2 C 0.1909(2) 0.4139(2) 0.3328(3) 0.0431(13) Uani 1 1 d . . .
C1 C 0.2282(3) 0.3938(4) 0.3395(4) 0.0610(19) Uani 1 1 d . . .
H1A H 0.2341 0.3832 0.2936 0.092 Uiso 1 1 calc R . .
H1B H 0.2136 0.3638 0.3711 0.092 Uiso 1 1 calc R . .
H1C H 0.2614 0.4213 0.3583 0.092 Uiso 1 1 calc R . .
C4 C 0.1346(2) 0.4412(2) 0.3474(3) 0.0401(12) Uani 1 1 d . . .
C3 C 0.1619(3) 0.4203(3) 0.3819(3) 0.0525(16) Uani 1 1 d . . .
H3 H 0.1603 0.4124 0.4302 0.063 Uiso 1 1 calc R . .
N3 N 0.21702(18) 0.37202(19) 0.1438(2) 0.0374(10) Uani 1 1 d . . .
C5 C 0.0980(3) 0.4576(2) 0.3741(3) 0.0421(13) Uani 1 1 d . . .
C12 C 0.1819(2) 0.3235(2) 0.1219(3) 0.0423(13) Uani 1 1 d . . .
C11 C 0.1260(3) 0.3053(3) 0.1255(4) 0.0561(16) Uani 1 1 d . . .
H11A H 0.1204 0.3297 0.1535 0.084 Uiso 1 1 calc R . .
H11B H 0.1078 0.2707 0.1471 0.084 Uiso 1 1 calc R . .
H11C H 0.1124 0.3034 0.0784 0.084 Uiso 1 1 calc R . .
C13 C 0.2068(2) 0.2990(2) 0.0965(3) 0.0421(13) Uani 1 1 d . . .
H13 H 0.1915 0.2651 0.0771 0.051 Uiso 1 1 calc R . .
C10 C 0.0983(3) 0.5013(2) 0.3470(3) 0.0444(13) Uani 1 1 d . . .
H10 H 0.1230 0.5216 0.3123 0.053 Uiso 1 1 calc R . .
C6 C 0.0631(3) 0.4298(3) 0.4267(3) 0.0569(17) Uani 1 1 d . . .
H6 H 0.0631 0.4004 0.4464 0.068 Uiso 1 1 calc R . .
C9 C 0.0634(3) 0.5150(3) 0.3700(3) 0.0553(17) Uani 1 1 d . . .
H9 H 0.0631 0.5441 0.3496 0.066 Uiso 1 1 calc R . .
C8 C 0.0286(3) 0.4875(3) 0.4223(4) 0.0609(19) Uani 1 1 d . . .
H8 H 0.0050 0.4979 0.4388 0.073 Uiso 1 1 calc R . .
C7 C 0.0284(3) 0.4441(3) 0.4507(4) 0.065(2) Uani 1 1 d . . .
H7 H 0.0044 0.4246 0.4866 0.078 Uiso 1 1 calc R . .
N4 N 0.26533(18) 0.37914(18) 0.1341(2) 0.0350(9) Uani 1 1 d . . .
C14 C 0.2603(2) 0.3349(2) 0.1050(3) 0.0372(11) Uani 1 1 d . . .
C15 C 0.3056(2) 0.3297(2) 0.0891(3) 0.0403(12) Uani 1 1 d . . .
C16 C 0.3060(3) 0.3024(3) 0.0309(3) 0.0494(15) Uani 1 1 d . . .
H16 H 0.2770 0.2880 0.0002 0.059 Uiso 1 1 calc R . .
C20 C 0.3492(2) 0.3504(2) 0.1330(3) 0.0417(12) Uani 1 1 d . . .
H20 H 0.3508 0.3702 0.1728 0.050 Uiso 1 1 calc R . .
C22 C 0.1930(3) 0.5504(3) 0.1383(6) 0.075(3) Uani 1 1 d . . .
H22A H 0.2206 0.5532 0.1700 0.091 Uiso 1 1 calc R . .
H22B H 0.2044 0.5857 0.1199 0.091 Uiso 1 1 calc R . .
C19 C 0.3896(2) 0.3418(2) 0.1182(4) 0.0488(14) Uani 1 1 d . . .
H19 H 0.4186 0.3552 0.1489 0.059 Uiso 1 1 calc R . .
C18 C 0.3893(3) 0.3151(2) 0.0618(4) 0.0570(19) Uani 1 1 d . . .
H18 H 0.4176 0.3095 0.0530 0.068 Uiso 1 1 calc R . .
C21 C 0.1882(3) 0.5134(3) 0.0743(4) 0.0547(16) Uani 1 1 d . . .
H21A H 0.2234 0.5237 0.0566 0.066 Uiso 1 1 calc R . .
H21B H 0.1684 0.5180 0.0360 0.066 Uiso 1 1 calc R . .
C17 C 0.3479(3) 0.2959(3) 0.0170(4) 0.0576(18) Uani 1 1 d . . .
H17 H 0.3481 0.2779 -0.0240 0.069 Uiso 1 1 calc R . .
O1 O 0.1534(2) 0.53610(18) 0.1719(2) 0.0485(11) Uani 1 1 d . . .

loop_
_atom_site_aniso_label
_atom_site_aniso_U_11
_atom_site_aniso_U_22
_atom_site_aniso_U_33
_atom_site_aniso_U_23
_atom_site_aniso_U_13
_atom_site_aniso_U_12
Zn2 0.0344(3) 0.0326(3) 0.0330(3) 0.0043(2) 0.0043(2) 0.0177(3)
Zn1 0.0323(3) 0.0445(4) 0.0368(4) 0.0009(2) 0.0004(2) 0.0223(3)
S1 0.0388(7) 0.0478(8) 0.0449(8) -0.0045(6) -0.0023(6) 0.0218(6)
N2 0.034(2) 0.039(2) 0.032(2) 0.0002(17) 0.0029(17) 0.020(2)
N1 0.035(2) 0.043(3) 0.040(2) -0.0014(19) -0.0012(19) 0.023(2)
C2 0.043(3) 0.044(3) 0.043(3) 0.007(2) -0.004(2) 0.022(3)
C1 0.055(4) 0.087(6) 0.051(4) 0.008(4) -0.002(3) 0.043(4)
C4 0.043(3) 0.040(3) 0.035(3) 0.004(2) 0.003(2) 0.019(3)
C3 0.066(4) 0.067(4) 0.032(3) 0.004(3) -0.002(3) 0.040(4)
N3 0.033(2) 0.045(3) 0.041(2) 0.005(2) 0.0031(18) 0.024(2)
C5 0.051(3) 0.048(3) 0.031(3) 0.000(2) 0.005(2) 0.027(3)
C12 0.038(3) 0.040(3) 0.042(3) 0.003(2) -0.001(2) 0.015(3)
C11 0.039(3) 0.051(4) 0.073(4) 0.006(3) 0.000(3) 0.018(3)
C13 0.037(3) 0.039(3) 0.042(3) 0.000(2) -0.003(2) 0.013(2)
C10 0.057(4) 0.048(3) 0.030(3) 0.002(2) 0.009(2) 0.028(3)
C6 0.080(5) 0.059(4) 0.043(3) 0.013(3) 0.017(3) 0.044(4)
C9 0.091(5) 0.059(4) 0.032(3) 0.002(3) 0.009(3) 0.049(4)
C8 0.080(5) 0.067(4) 0.052(4) 0.002(3) 0.021(4) 0.049(4)
C7 0.082(5) 0.081(5) 0.045(3) 0.020(3) 0.033(4) 0.051(5)
N4 0.036(2) 0.036(2) 0.036(2) 0.0029(18) 0.0062(18) 0.020(2)
C14 0.039(3) 0.035(3) 0.033(3) 0.000(2) 0.002(2) 0.016(2)
C15 0.045(3) 0.032(3) 0.040(3) 0.002(2) 0.008(2) 0.017(2)
C16 0.059(4) 0.046(3) 0.041(3) -0.007(2) 0.008(3) 0.025(3)
C20 0.042(3) 0.031(3) 0.050(3) -0.006(2) 0.005(2) 0.016(2)
C22 0.037(4) 0.028(3) 0.145(8) 0.014(4) -0.040(5) 0.004(3)
C19 0.036(3) 0.039(3) 0.067(4) -0.003(3) 0.009(3) 0.015(3)
C18 0.048(4) 0.031(3) 0.087(5) -0.002(3) 0.028(4) 0.016(3)
C21 0.048(4) 0.068(4) 0.054(4) 0.021(3) 0.014(3) 0.034(3)
C17 0.064(4) 0.052(4) 0.058(4) -0.006(3) 0.018(3) 0.030(3)
O1 0.075(3) 0.045(2) 0.038(2) 0.0006(17) -0.004(2) 0.040(3)

loop_
_atom_type_symbol
_atom_type_description
_atom_type_scat_dispersion_real
_atom_type_scat_dispersion_imag
_atom_type_scat_source
C C 0.0033 0.0016 'International Tables Vol C Tables 4.2.6.8 and 6.1.1.4'
H H 0.0000 0.0000 'International Tables Vol C Tables 4.2.6.8 and 6.1.1.4'
N N 0.0061 0.0033 'International Tables Vol C Tables 4.2.6.8 and 6.1.1.4'
O O 0.0106 0.0060 'International Tables Vol C Tables 4.2.6.8 and 6.1.1.4'
S S 0.1246 0.1234 'International Tables Vol C Tables 4.2.6.8 and 6.1.1.4'
Zn Zn 0.2839 1.4301 'International Tables Vol C Tables 4.2.6.8 and 6.1.1.4'

loop_
_geom_angle_atom_site_label_1
_geom_angle_atom_site_label_2
_geom_angle_atom_site_label_3
_geom_angle
_geom_angle_site_symmetry_1
_geom_angle_site_symmetry_3
_geom_angle_publ_flag
N4 Zn2 N2 119.06(18) 14_455 . ?
N4 Zn2 O1 98.9(2) 14_455 . ?
N2 Zn2 O1 113.83(19) . . ?
N4 Zn2 S1 124.02(14) 14_455 . ?
N2 Zn2 S1 106.58(14) . . ?
O1 Zn2 S1 89.99(13) . . ?
O1 Zn1 N1 116.33(19) 15 . ?
O1 Zn1 N3 97.08(19) 15 . ?
N1 Zn1 N3 116.53(19) . . ?
O1 Zn1 S1 111.82(14) 15 . ?
N1 Zn1 S1 105.14(14) . . ?
N3 Zn1 S1 109.99(14) . . ?
C21 S1 Zn2 92.0(2) . . ?
C21 S1 Zn1 108.1(2) . . ?
Zn2 S1 Zn1 89.32(6) . . ?
C4 N2 N1 107.9(5) . . ?
C4 N2 Zn2 132.9(4) . . ?
N1 N2 Zn2 118.4(3) . . ?
C2 N1 N2 108.4(4) . . ?
C2 N1 Zn1 133.2(4) . . ?
N2 N1 Zn1 118.3(3) . . ?
N1 C2 C3 109.1(5) . . ?
N1 C2 C1 121.0(6) . . ?
C3 C2 C1 130.0(6) . . ?
N2 C4 C3 108.3(5) . . ?
N2 C4 C5 120.6(5) . . ?
C3 C4 C5 131.1(6) . . ?
C2 C3 C4 106.3(6) . . ?
N4 N3 C12 108.3(5) . . ?
N4 N3 Zn1 118.2(4) . . ?
C12 N3 Zn1 133.1(4) . . ?
C6 C5 C10 118.9(6) . . ?
C6 C5 C4 120.4(6) . . ?
C10 C5 C4 120.8(5) . . ?
N3 C12 C13 110.2(5) . . ?
N3 C12 C11 120.1(6) . . ?
C13 C12 C11 129.6(6) . . ?
C12 C13 C14 105.2(5) . . ?
C9 C10 C5 120.4(6) . . ?
C7 C6 C5 120.7(6) . . ?
C10 C9 C8 121.0(6) . . ?
C9 C8 C7 119.2(7) . . ?
C6 C7 C8 119.8(6) . . ?
N3 N4 C14 108.0(5) . . ?
N3 N4 Zn2 116.9(4) . 15 ?
C14 N4 Zn2 132.1(4) . 15 ?
N4 C14 C13 108.3(5) . . ?
N4 C14 C15 121.6(5) . . ?
C13 C14 C15 130.1(5) . . ?
C16 C15 C20 117.7(6) . . ?
C16 C15 C14 120.6(6) . . ?
C20 C15 C14 121.7(5) . . ?
C17 C16 C15 120.8(7) . . ?
C19 C20 C15 119.6(6) . . ?
O1 C22 C21 115.4(6) . . ?
C18 C19 C20 121.9(7) . . ?
C19 C18 C17 119.6(6) . . ?
C22 C21 S1 111.3(5) . . ?
C18 C17 C16 120.3(6) . . ?
C22 O1 Zn1 127.5(4) . 14_455 ?
C22 O1 Zn2 113.4(4) . . ?
Zn1 O1 Zn2 108.0(3) 14_455 . ?

loop_
_geom_bond_atom_site_label_1
_geom_bond_atom_site_label_2
_geom_bond_distance
_geom_bond_site_symmetry_2
_geom_bond_publ_flag
Zn2 N4 1.962(5) 14_455 ?
Zn2 N2 1.971(5) . ?
Zn2 O1 1.987(5) . ?
Zn2 S1 2.3241(16) . ?
Zn1 O1 1.970(5) 15 ?
Zn1 N1 1.995(5) . ?
Zn1 N3 2.006(5) . ?
Zn1 S1 2.3319(17) . ?
S1 C21 1.833(8) . ?
N2 C4 1.335(7) . ?
N2 N1 1.370(6) . ?
N1 C2 1.347(7) . ?
C2 C3 1.352(10) . ?
C2 C1 1.503(9) . ?
C4 C3 1.406(9) . ?
C4 C5 1.486(9) . ?
N3 N4 1.353(6) . ?
N3 C12 1.355(8) . ?
C5 C6 1.385(9) . ?
C5 C10 1.391(9) . ?
C12 C13 1.357(9) . ?
C12 C11 1.468(9) . ?
C13 C14 1.410(8) . ?
C10 C9 1.360(10) . ?
C6 C7 1.375(11) . ?
C9 C8 1.378(10) . ?
C8 C7 1.394(11) . ?
N4 C14 1.364(7) . ?
N4 Zn2 1.962(5) 15 ?
C14 C15 1.458(8) . ?
C15 C16 1.382(8) . ?
C15 C20 1.402(9) . ?
C16 C17 1.377(10) . ?
C20 C19 1.372(9) . ?
C22 O1 1.216(11) . ?
C22 C21 1.603(13) . ?
C19 C18 1.339(9) . ?
C18 C17 1.368(11) . ?
O1 Zn1 1.971(5) 14_455 ?
